data_2217778
loop_
_publ_author_name
'Weinmann, Markus'
'Nuss, J\"urgen'
'Jansen, Martin'

_publ_section_title
;
 Dichloridobis(methylamine-\k<i>N</i>)boron(III) chloride
;
_journal_coeditor_code HB2697
_journal_issue 3
_journal_name_full 'Acta Crystallographica Section E'
_journal_page_first o583
_journal_paper_doi 10.1107/S1600536808003589
_journal_volume 64
_journal_year 2008
_chemical_formula_iupac 'C2 H10 B Cl2 N2 +, Cl -'
_chemical_formula_moiety 'C2 H10 B Cl2 N2 +, Cl -'
_chemical_formula_sum 'C2 H10 B Cl3 N2'
_chemical_formula_weight 179.28
_chemical_name_systematic
;
Dichloridobis(methylamine-\kN)boron(III) chloride
;
_space_group_IT_number 61
_symmetry_cell_setting orthorhombic
_symmetry_space_group_name_Hall '-P 2ac 2ab'
_symmetry_space_group_name_H-M 'P b c a'
_atom_sites_solution_hydrogens difmap
_atom_sites_solution_primary direct
_atom_sites_solution_secondary difmap
_audit_creation_method SHELXL-97
_cell_angle_alpha 90.00
_cell_angle_beta 90.00
_cell_angle_gamma 90.00
_cell_formula_units_Z 8
_cell_length_a 9.9881(11)
_cell_length_b 11.8071(13)
_cell_length_c 14.1039(15)
_cell_measurement_reflns_used 5369
_cell_measurement_temperature 100(2)
_cell_measurement_theta_max 34.8
_cell_measurement_theta_min 2.6
_cell_volume 1663.3(3)
_computing_cell_refinement 'SAINT (Bruker 2005)'
_computing_data_collection 'SMART (Bruker 2005)'
_computing_data_reduction 'SAINT (Bruker 2005)'
_computing_molecular_graphics 'ATOMS (Dowty, 2005)'
_computing_publication_material 'SHELXL97 (Sheldrick, 2008)'
_computing_structure_refinement 'SHELXL97 (Sheldrick, 2008)'
_computing_structure_solution 'SHELXS97 (Sheldrick, 2008)'
_diffrn_ambient_temperature 100(2)
_diffrn_measured_fraction_theta_full 1.000
_diffrn_measured_fraction_theta_max 1.000
_diffrn_measurement_device '3-circle goniometer'
_diffrn_measurement_device_type 'Bruker SMART APEX'
_diffrn_measurement_method \w
_diffrn_radiation_monochromator graphite
_diffrn_radiation_source 'fine-focus sealed tube'
_diffrn_radiation_type MoK\a
_diffrn_radiation_wavelength 0.71073
_diffrn_reflns_av_R_equivalents 0.0504
_diffrn_reflns_av_sigmaI/netI 0.0290
_diffrn_reflns_limit_h_max 14
_diffrn_reflns_limit_h_min -14
_diffrn_reflns_limit_k_max 16
_diffrn_reflns_limit_k_min -16
_diffrn_reflns_limit_l_max 19
_diffrn_reflns_limit_l_min -19
_diffrn_reflns_number 19044
_diffrn_reflns_theta_full 30.00
_diffrn_reflns_theta_max 30.00
_diffrn_reflns_theta_min 2.89
_diffrn_standards_decay_% 0
_diffrn_standards_interval_count 0
_diffrn_standards_interval_time 0
_diffrn_standards_number 0
_exptl_absorpt_coefficient_mu 1.014
_exptl_absorpt_correction_T_max 0.980
_exptl_absorpt_correction_T_min 0.751
_exptl_absorpt_correction_type multi-scan
_exptl_absorpt_process_details '(SADABS; Bruker, 2007)'
_exptl_crystal_colour colourless
_exptl_crystal_density_diffrn 1.432
_exptl_crystal_density_method 'not measured'
_exptl_crystal_description needle
_exptl_crystal_F_000 736
_exptl_crystal_size_max 0.30
_exptl_crystal_size_mid 0.02
_exptl_crystal_size_min 0.02
_refine_diff_density_max 0.624
_refine_diff_density_min -0.281
_refine_ls_extinction_method none
_refine_ls_goodness_of_fit_ref 1.218
_refine_ls_hydrogen_treatment refall
_refine_ls_matrix_type full
_refine_ls_number_parameters 113
_refine_ls_number_reflns 2430
_refine_ls_number_restraints 0
_refine_ls_restrained_S_all 1.218
_refine_ls_R_factor_all 0.0520
_refine_ls_R_factor_gt 0.0431
_refine_ls_shift/su_max 0.001
_refine_ls_shift/su_mean 0.000
_refine_ls_structure_factor_coef Fsqd
_refine_ls_weighting_details 'calc w=1/[\s^2^(Fo^2^)+(0.036P)^2^+0.6817P] where P=(Fo^2^+2Fc^2^)/3'
_refine_ls_weighting_scheme calc
_refine_ls_wR_factor_gt 0.0864
_refine_ls_wR_factor_ref 0.0891
_reflns_number_gt 2123
_reflns_number_total 2430
_reflns_threshold_expression I>2\s(I)
_cod_data_source_file hb2697.cif
_cod_data_source_block I
_cod_database_code 2217778
_cod_database_fobs_code 2217778

loop_
_symmetry_equiv_pos_as_xyz
'x, y, z'
'-x+1/2, -y, z+1/2'
'-x, y+1/2, -z+1/2'
'x+1/2, -y+1/2, -z'
'-x, -y, -z'
'x-1/2, y, -z-1/2'
'x, -y-1/2, z-1/2'
'-x-1/2, y-1/2, z'

loop_
_atom_site_type_symbol
_atom_site_label
_atom_site_fract_x
_atom_site_fract_y
_atom_site_fract_z
_atom_site_U_iso_or_equiv
_atom_site_adp_type
_atom_site_calc_flag
_atom_site_occupancy
Cl Cl1 0.43797(5) 0.04596(4) 0.73581(4) 0.02091(13) Uani d 1
Cl Cl2 0.54279(5) -0.21105(4) 0.55584(3) 0.01808(12) Uani d 1
Cl Cl3 0.82564(5) -0.25006(4) 0.63429(4) 0.01710(12) Uani d 1
B B 0.6695(2) -0.16781(17) 0.64305(15) 0.0120(4) Uani d 1
N N1 0.70412(17) -0.03969(14) 0.62830(12) 0.0136(3) Uani d 1
H H1A 0.630(3) -0.002(2) 0.6429(17) 0.021(6) Uiso d 1
H H1B 0.767(3) -0.023(2) 0.6669(19) 0.024(7) Uiso d 1
N N2 0.60546(17) -0.18659(14) 0.74288(12) 0.0137(3) Uani d 1
H H2A 0.535(3) -0.145(2) 0.7468(19) 0.030(7) Uiso d 1
H H2B 0.579(3) -0.256(3) 0.744(2) 0.028(7) Uiso d 1
C C3 0.7536(3) -0.01034(19) 0.53109(16) 0.0212(4) Uani d 1
H H3A 0.831(3) -0.059(2) 0.519(2) 0.032(7) Uiso d 1
H H3B 0.682(3) -0.020(3) 0.488(2) 0.040(8) Uiso d 1
H H3C 0.782(3) 0.066(2) 0.5310(19) 0.027(7) Uiso d 1
C C4 0.6894(3) -0.1676(2) 0.82892(16) 0.0253(5) Uani d 1
H H4A 0.636(3) -0.178(2) 0.8830(19) 0.025(7) Uiso d 1
H H4B 0.766(4) -0.218(3) 0.831(2) 0.045(9) Uiso d 1
H H4C 0.724(3) -0.094(3) 0.825(2) 0.034(8) Uiso d 1

loop_
_atom_site_aniso_label
_atom_site_aniso_U_11
_atom_site_aniso_U_22
_atom_site_aniso_U_33
_atom_site_aniso_U_12
_atom_site_aniso_U_13
_atom_site_aniso_U_23
Cl1 0.0190(2) 0.0103(2) 0.0334(3) 0.00027(17) 0.0106(2) -0.00070(18)
Cl2 0.0168(2) 0.0200(2) 0.0174(2) -0.00113(18) -0.00353(18) -0.00502(18)
Cl3 0.0131(2) 0.0133(2) 0.0249(3) 0.00233(17) 0.00170(18) -0.00173(18)
B 0.0121(9) 0.0100(9) 0.0140(10) -0.0011(7) 0.0011(7) 0.0001(7)
N1 0.0143(8) 0.0125(8) 0.0141(8) -0.0001(6) 0.0007(6) -0.0001(6)
N2 0.0144(8) 0.0105(7) 0.0161(8) -0.0011(6) 0.0004(6) -0.0003(6)
C3 0.0308(12) 0.0155(10) 0.0173(10) -0.0007(9) 0.0065(9) 0.0034(8)
C4 0.0299(12) 0.0321(13) 0.0140(10) -0.0132(10) -0.0023(9) 0.0022(9)

loop_
_atom_type_symbol
_atom_type_description
_atom_type_scat_dispersion_real
_atom_type_scat_dispersion_imag
_atom_type_scat_source
C C 0.0033 0.0016 'International Tables Vol C Tables 4.2.6.8 and 6.1.1.4'
H H 0.0000 0.0000 'International Tables Vol C Tables 4.2.6.8 and 6.1.1.4'
B B 0.0013 0.0007 'International Tables Vol C Tables 4.2.6.8 and 6.1.1.4'
N N 0.0061 0.0033 'International Tables Vol C Tables 4.2.6.8 and 6.1.1.4'
Cl Cl 0.1484 0.1585 'International Tables Vol C Tables 4.2.6.8 and 6.1.1.4'

loop_
_geom_angle_atom_site_label_1
_geom_angle_atom_site_label_2
_geom_angle_atom_site_label_3
_geom_angle
N2 B N1 110.33(15)
N2 B Cl2 106.38(13)
N1 B Cl2 109.37(13)
N2 B Cl3 109.41(13)
N1 B Cl3 108.27(13)
Cl2 B Cl3 113.08(11)
C3 N1 B 114.71(16)
C3 N1 H1A 111.9(16)
B N1 H1A 105.4(17)
C3 N1 H1B 106.6(18)
B N1 H1B 107.7(18)
H1A N1 H1B 110(2)
C4 N2 B 118.80(16)
C4 N2 H2A 108.7(18)
B N2 H2A 108.1(18)
C4 N2 H2B 107.4(18)
B N2 H2B 106.0(18)
H2A N2 H2B 107(3)
N1 C3 H3A 106.6(16)
N1 C3 H3B 108.3(18)
H3A C3 H3B 114(2)
N1 C3 H3C 108.7(16)
H3A C3 H3C 109(2)
H3B C3 H3C 110(2)
N2 C4 H4A 108.8(17)
N2 C4 H4B 112.0(19)
H4A C4 H4B 110(3)
N2 C4 H4C 107.7(18)
H4A C4 H4C 112(2)
H4B C4 H4C 106(3)

loop_
_geom_bond_atom_site_label_1
_geom_bond_atom_site_label_2
_geom_bond_distance
B Cl2 1.837(2)
B Cl3 1.841(2)
B N2 1.562(3)
B N1 1.566(3)
N1 C3 1.498(3)
N1 H1A 0.89(3)
N1 H1B 0.85(3)
N2 C4 1.492(3)
N2 H2A 0.86(3)
N2 H2B 0.86(3)
C3 H3A 0.98(3)
C3 H3B 0.95(3)
C3 H3C 0.95(3)
C4 H4A 0.94(3)
C4 H4B 0.97(3)
C4 H4C 0.93(3)

loop_
_geom_hbond_atom_site_label_D
_geom_hbond_atom_site_label_H
_geom_hbond_atom_site_label_A
_geom_hbond_site_symmetry_A
_geom_hbond_distance_DH
_geom_hbond_distance_HA
_geom_hbond_distance_DA
_geom_hbond_angle_DHA
N1 H1A Cl1 . 0.89(3) 2.39(3) 3.2232(18) 156(2)
N1 H1B Cl1 6_657 0.85(3) 2.34(3) 3.1862(18) 173(2)
N2 H2A Cl1 . 0.86(3) 2.46(3) 3.2168(18) 148(2)
N2 H2B Cl1 3_646 0.86(3) 2.36(3) 3.2016(18) 165(2)
